data_7208535
loop_
_publ_author_name
'Sun, Gong-ming'
'Huang, Hai-xiao'
'Tian, Xiao-zhao'
'Song, Yu-mei'
'Zhu, Yan'
'Yuan, Zi-jun'
'Xu, Wen-yuan'
'Luo, Ming-biao'
'Liu, Shu-juan'
'Feng, Xue-feng'
'Luo, Feng'

_publ_section_title
;
 Carboxylate-assisted acylamide metal--organic frameworks: synthesis,
 structure, thermostability and luminescence studies
;
_journal_issue 19
_journal_name_full CrystEngComm
_journal_page_first 6182
_journal_paper_doi 10.1039/c2ce25602a
_journal_volume 14
_journal_year 2012
_chemical_formula_sum 'C26 H20 Cd N4 O11'
_chemical_formula_weight 676.86
_chemical_name_systematic
;
?
;
_space_group_IT_number 2
_symmetry_cell_setting triclinic
_symmetry_space_group_name_Hall '-P 1'
_symmetry_space_group_name_H-M 'P -1'
_atom_sites_solution_hydrogens geom
_atom_sites_solution_primary direct
_atom_sites_solution_secondary difmap
_audit_creation_method SHELXL-97
_cell_angle_alpha 85.432(4)
_cell_angle_beta 72.012(3)
_cell_angle_gamma 83.560(3)
_cell_formula_units_Z 2
_cell_length_a 10.1561(6)
_cell_length_b 10.2773(6)
_cell_length_c 14.4890(9)
_cell_measurement_reflns_used 7261
_cell_measurement_temperature 296(2)
_cell_measurement_theta_max 24.53
_cell_measurement_theta_min 2.43
_cell_volume 1427.70(15)
_computing_cell_refinement 'Bruker SMART'
_computing_data_collection 'Bruker SMART'
_computing_data_reduction 'Bruker SAINT'
_computing_molecular_graphics 'Bruker SHELXTL'
_computing_publication_material 'Bruker SHELXTL'
_computing_structure_refinement 'SHELXL-97 (Sheldrick, 1997)'
_computing_structure_solution 'SHELXS-97 (Sheldrick, 1990)'
_diffrn_ambient_temperature 296(2)
_diffrn_measured_fraction_theta_full 0.999
_diffrn_measured_fraction_theta_max 0.999
_diffrn_measurement_device_type 'CCD area detector'
_diffrn_measurement_method 'phi and omega scans'
_diffrn_radiation_monochromator graphite
_diffrn_radiation_source 'fine-focus sealed tube'
_diffrn_radiation_type MoK\a
_diffrn_radiation_wavelength 0.71073
_diffrn_reflns_av_R_equivalents 0.0424
_diffrn_reflns_av_sigmaI/netI 0.0398
_diffrn_reflns_limit_h_max 12
_diffrn_reflns_limit_h_min -12
_diffrn_reflns_limit_k_max 12
_diffrn_reflns_limit_k_min -12
_diffrn_reflns_limit_l_max 16
_diffrn_reflns_limit_l_min -17
_diffrn_reflns_number 20618
_diffrn_reflns_theta_full 25.00
_diffrn_reflns_theta_max 25.00
_diffrn_reflns_theta_min 1.48
_exptl_absorpt_coefficient_mu 0.830
_exptl_absorpt_correction_T_max 0.9216
_exptl_absorpt_correction_T_min 0.8515
_exptl_absorpt_correction_type multi-scan
_exptl_absorpt_process_details 'CrystalClear (Rigaku Inc., 2007)'
_exptl_crystal_colour colorless
_exptl_crystal_density_diffrn 1.574
_exptl_crystal_density_method 'not measured'
_exptl_crystal_description block
_exptl_crystal_F_000 680
_exptl_crystal_size_max 0.20
_exptl_crystal_size_mid 0.14
_exptl_crystal_size_min 0.10
_refine_diff_density_max 0.863
_refine_diff_density_min -0.460
_refine_diff_density_rms 0.067
_refine_ls_extinction_method none
_refine_ls_goodness_of_fit_ref 1.049
_refine_ls_hydrogen_treatment mixed
_refine_ls_matrix_type full
_refine_ls_number_parameters 388
_refine_ls_number_reflns 5011
_refine_ls_number_restraints 0
_refine_ls_restrained_S_all 1.049
_refine_ls_R_factor_all 0.0381
_refine_ls_R_factor_gt 0.0317
_refine_ls_shift/su_max 0.002
_refine_ls_shift/su_mean 0.000
_refine_ls_structure_factor_coef Fsqd
_refine_ls_weighting_details 'calc w=1/[\s^2^(Fo^2^)+(0.0369P)^2^+0.7227P] where P=(Fo^2^+2Fc^2^)/3'
_refine_ls_weighting_scheme calc
_refine_ls_wR_factor_gt 0.0768
_refine_ls_wR_factor_ref 0.0793
_reflns_number_gt 4404
_reflns_number_total 5011
_reflns_threshold_expression >2sigma(I)
_cod_data_source_file c2ce25602a.txt
_cod_data_source_block l2011052649_0m
_cod_depositor_comments
;
The following automatic conversions were performed:

'_symmetry_cell_setting' value 'Triclinic' changed to 'triclinic'
according to /home/saulius/struct/CIF-dictionaries/cif_core.dic
dictionary named 'cif_core.dic' version 2.4.1 from
2010-06-29.

'_exptl_absorpt_correction_type' value 'Multi-scan'
changed to 'multi-scan' according to
/home/saulius/struct/CIF-dictionaries/cif_core.dic dictionary named
'cif_core.dic' version 2.4.1 from 2010-06-29.

Automatic conversion script
Id: cif_fix_values 1891 2012-01-12 08:04:46Z andrius 
;
_cod_original_sg_symbol_H-M P-1
_cod_database_code 7208535

loop_
_symmetry_equiv_pos_as_xyz
'x, y, z'
'-x, -y, -z'

loop_
_atom_site_label
_atom_site_type_symbol
_atom_site_fract_x
_atom_site_fract_y
_atom_site_fract_z
_atom_site_U_iso_or_equiv
_atom_site_adp_type
_atom_site_occupancy
_atom_site_symmetry_multiplicity
_atom_site_calc_flag
_atom_site_refinement_flags
C1 C 1.4896(3) -0.6288(3) 0.6209(2) 0.0329(6) Uani 1 1 d .
C2 C 1.4186(3) -0.2603(3) 0.6415(2) 0.0385(7) Uani 1 1 d .
C3 C 0.6642(3) 0.3092(3) 0.8238(2) 0.0369(7) Uani 1 1 d .
C4 C 0.6326(3) 0.6641(3) 0.8920(2) 0.0388(7) Uani 1 1 d .
C5 C 0.6836(3) 0.9290(3) 1.1269(2) 0.0382(7) Uani 1 1 d .
H5 H 0.6233 0.8715 1.1665 0.046 Uiso 1 1 calc R
C6 C 0.6929(3) 0.5396(3) 0.8622(2) 0.0397(7) Uani 1 1 d .
H6 H 0.7877 0.5184 0.8513 0.048 Uiso 1 1 calc R
C7 C 0.4695(3) 0.4819(3) 0.8631(2) 0.0426(8) Uani 1 1 d .
H7 H 0.4139 0.4203 0.8554 0.051 Uiso 1 1 calc R
C8 C 1.4191(3) -0.5046(3) 0.6381(2) 0.0332(6) Uani 1 1 d .
H8 H 1.3224 -0.4949 0.6590 0.040 Uiso 1 1 calc R
C9 C 0.8601(3) 0.1639(3) 0.7317(2) 0.0363(7) Uani 1 1 d .
C10 C 0.4927(3) 0.6969(3) 0.9035(2) 0.0457(8) Uani 1 1 d .
H10 H 0.4529 0.7807 0.9213 0.055 Uiso 1 1 calc R
C11 C 1.6331(3) -0.6415(3) 0.5882(2) 0.0398(7) Uani 1 1 d .
H11 H 1.6804 -0.7242 0.5754 0.048 Uiso 1 1 calc R
C12 C 0.8017(3) 1.0113(3) 0.9687(2) 0.0446(8) Uani 1 1 d .
H12 H 0.8239 1.0115 0.9014 0.054 Uiso 1 1 calc R
C13 C 0.8218(3) 1.0956(3) 1.1109(3) 0.0430(8) Uani 1 1 d .
H13 H 0.8595 1.1540 1.1392 0.052 Uiso 1 1 calc R
C14 C 1.6376(3) -0.4104(3) 0.5927(2) 0.0428(8) Uani 1 1 d .
H14 H 1.6875 -0.3376 0.5841 0.051 Uiso 1 1 calc R
C15 C 0.9986(3) 0.1340(3) 0.7244(2) 0.0380(7) Uani 1 1 d .
H15 H 1.0427 0.1921 0.7483 0.046 Uiso 1 1 calc R
C16 C 0.7194(3) 0.7574(3) 0.9139(2) 0.0424(8) Uani 1 1 d .
C17 C 0.6111(3) 0.4475(3) 0.8487(2) 0.0371(7) Uani 1 1 d .
C18 C 1.7074(3) -0.5332(3) 0.5741(3) 0.0468(8) Uani 1 1 d .
H18 H 1.8040 -0.5430 0.5522 0.056 Uiso 1 1 calc R
C19 C 0.4120(3) 0.6063(4) 0.8885(3) 0.0496(9) Uani 1 1 d .
H19 H 0.3183 0.6294 0.8957 0.059 Uiso 1 1 calc R
C20 C 1.0068(3) -0.0579(4) 0.6534(3) 0.0536(9) Uani 1 1 d .
H20 H 1.0571 -0.1335 0.6251 0.064 Uiso 1 1 calc R
C21 C 0.7923(3) 0.0751(3) 0.7004(3) 0.0454(8) Uani 1 1 d .
H21 H 0.6984 0.0911 0.7057 0.054 Uiso 1 1 calc R
C22 C 1.4932(3) -0.3949(3) 0.6241(2) 0.0335(6) Uani 1 1 d .
C23 C 1.4089(3) -0.7475(3) 0.6400(2) 0.0388(7) Uani 1 1 d .
C24 C 0.7142(3) 0.9241(3) 1.0273(2) 0.0369(7) Uani 1 1 d .
C25 C 0.8682(4) -0.0376(4) 0.6610(3) 0.0563(10) Uani 1 1 d .
H25 H 0.8257 -0.0996 0.6397 0.068 Uiso 1 1 calc R
C26 C 0.8555(3) 1.0982(3) 1.0120(3) 0.0465(8) Uani 1 1 d .
H26 H 0.9144 1.1582 0.9741 0.056 Uiso 1 1 calc R
Cd1 Cd 1.30811(2) -0.00064(2) 0.663095(16) 0.03443(9) Uani 1 1 d .
H1W H 1.3757 -0.0469 0.4682 0.041 Uiso 1 1 d R
H2W H 1.3659 0.0757 0.4670 0.041 Uiso 1 1 d R
N1 N 1.0723(2) 0.0256(3) 0.68478(19) 0.0410(6) Uani 1 1 d .
N2 N 0.7963(2) 0.2872(3) 0.76804(19) 0.0408(6) Uani 1 1 d .
H2 H 0.8461 0.3526 0.7532 0.049 Uiso 1 1 calc R
N3 N 0.6525(3) 0.8323(3) 0.99074(19) 0.0405(6) Uani 1 1 d .
H3 H 0.5660 0.8230 1.0191 0.049 Uiso 1 1 calc R
N4 N 0.7364(2) 1.0121(2) 1.16859(19) 0.0379(6) Uani 1 1 d .
O1 O 1.3210(2) 0.0139(2) 0.49882(16) 0.0466(5) Uani 1 1 d .
O2 O 1.4905(2) -0.1643(2) 0.62674(18) 0.0507(6) Uani 1 1 d .
O3 O 1.2893(2) -0.2445(2) 0.67023(19) 0.0528(6) Uani 1 1 d .
O4 O 1.4772(2) -0.8590(2) 0.62989(17) 0.0465(6) Uani 1 1 d .
O5 O 1.2794(2) -0.7353(2) 0.6667(2) 0.0653(8) Uani 1 1 d .
O6 O 0.5886(2) 0.2196(2) 0.85328(17) 0.0495(6) Uani 1 1 d .
O7 O 0.8415(2) 0.7662(3) 0.8678(2) 0.0660(8) Uani 1 1 d .
O8 O 0.0237(4) 0.4369(4) 0.6558(3) 0.1086(12) Uani 1 1 d .
O9 O 0.0741(4) 0.6191(4) 0.7692(4) 0.153(2) Uani 1 1 d .
O10 O 0.1178(9) 0.3663(8) 0.8723(6) 0.228(3) Uani 1 1 d .
O11 O 0.0441(14) 0.2936(17) 0.4840(12) 0.235(7) Uani 0.50 1 d P
O12 O 0.9652(16) 0.4112(16) 0.0277(15) 0.259(8) Uani 0.50 1 d P

loop_
_atom_site_aniso_label
_atom_site_aniso_U_11
_atom_site_aniso_U_22
_atom_site_aniso_U_33
_atom_site_aniso_U_23
_atom_site_aniso_U_13
_atom_site_aniso_U_12
C1 0.0402(16) 0.0267(15) 0.0328(17) -0.0021(13) -0.0123(13) -0.0034(12)
C2 0.0483(19) 0.0261(16) 0.0371(18) -0.0016(13) -0.0082(14) 0.0006(13)
C3 0.0326(15) 0.0442(18) 0.0326(17) -0.0050(14) -0.0078(13) -0.0023(13)
C4 0.0400(17) 0.0444(18) 0.0288(16) -0.0066(14) -0.0049(13) -0.0026(14)
C5 0.0352(15) 0.0383(17) 0.0373(18) -0.0021(14) -0.0039(13) -0.0073(13)
C6 0.0316(15) 0.0476(19) 0.0350(17) -0.0066(15) -0.0027(12) -0.0015(13)
C7 0.0356(16) 0.052(2) 0.0414(19) -0.0097(16) -0.0136(14) 0.0000(14)
C8 0.0334(15) 0.0286(15) 0.0353(17) -0.0013(13) -0.0075(12) -0.0015(12)
C9 0.0318(15) 0.0395(17) 0.0336(17) -0.0031(14) -0.0046(12) -0.0008(12)
C10 0.0477(19) 0.045(2) 0.043(2) -0.0105(16) -0.0152(15) 0.0095(15)
C11 0.0397(17) 0.0282(16) 0.048(2) -0.0044(14) -0.0101(14) 0.0040(12)
C12 0.0480(19) 0.046(2) 0.0345(18) -0.0001(15) -0.0051(14) -0.0056(15)
C13 0.0415(17) 0.0350(17) 0.054(2) -0.0056(16) -0.0138(15) -0.0065(13)
C14 0.0417(17) 0.0305(17) 0.055(2) 0.0042(15) -0.0128(15) -0.0094(13)
C15 0.0316(15) 0.0432(18) 0.0374(18) -0.0065(15) -0.0066(13) -0.0041(13)
C16 0.0388(17) 0.0445(19) 0.0374(18) -0.0046(15) -0.0018(14) -0.0023(14)
C17 0.0342(15) 0.0455(19) 0.0293(16) -0.0046(14) -0.0064(12) -0.0008(13)
C18 0.0333(16) 0.0402(19) 0.063(2) 0.0000(17) -0.0105(15) -0.0013(13)
C19 0.0367(17) 0.058(2) 0.057(2) -0.0145(18) -0.0198(16) 0.0105(15)
C20 0.0450(19) 0.053(2) 0.067(2) -0.0264(19) -0.0212(17) 0.0087(16)
C21 0.0350(16) 0.051(2) 0.053(2) -0.0096(17) -0.0182(15) 0.0006(14)
C22 0.0406(16) 0.0266(15) 0.0317(16) 0.0004(13) -0.0095(13) -0.0019(12)
C23 0.0468(19) 0.0298(17) 0.0399(18) -0.0010(14) -0.0114(14) -0.0099(13)
C24 0.0300(15) 0.0378(17) 0.0389(18) -0.0046(14) -0.0058(13) 0.0020(12)
C25 0.050(2) 0.053(2) 0.076(3) -0.023(2) -0.0310(19) -0.0013(16)
C26 0.0460(18) 0.0394(19) 0.047(2) 0.0052(16) -0.0024(15) -0.0127(14)
Cd1 0.03072(12) 0.03070(13) 0.03977(15) -0.00658(9) -0.00705(9) -0.00099(8)
N1 0.0313(13) 0.0455(16) 0.0441(16) -0.0092(13) -0.0083(11) 0.0007(11)
N2 0.0285(13) 0.0388(15) 0.0499(16) -0.0090(13) -0.0028(11) -0.0029(10)
N3 0.0337(13) 0.0460(16) 0.0388(15) -0.0110(13) -0.0029(11) -0.0077(11)
N4 0.0361(13) 0.0363(14) 0.0409(15) -0.0068(12) -0.0096(11) -0.0039(11)
O1 0.0429(12) 0.0527(14) 0.0409(13) -0.0036(11) -0.0064(10) -0.0081(10)
O2 0.0549(14) 0.0231(11) 0.0631(16) 0.0018(11) -0.0020(11) -0.0063(10)
O3 0.0443(13) 0.0328(13) 0.0751(17) -0.0107(12) -0.0095(12) 0.0031(10)
O4 0.0559(14) 0.0231(11) 0.0582(15) -0.0086(10) -0.0117(11) -0.0047(10)
O5 0.0420(14) 0.0405(14) 0.108(2) 0.0024(14) -0.0142(14) -0.0111(11)
O6 0.0374(12) 0.0453(14) 0.0560(15) -0.0092(12) 0.0036(10) -0.0086(10)
O7 0.0436(14) 0.0652(17) 0.0747(18) -0.0282(15) 0.0116(12) -0.0115(12)
O8 0.082(2) 0.115(3) 0.121(3) 0.020(2) -0.014(2) -0.044(2)
O9 0.073(2) 0.082(3) 0.245(6) -0.055(3) 0.052(3) -0.0199(19)
O10 0.292(9) 0.204(7) 0.212(7) -0.044(6) -0.121(7) 0.027(6)
O11 0.154(11) 0.252(17) 0.258(17) -0.049(13) 0.011(10) -0.029(11)
O12 0.194(14) 0.206(15) 0.40(3) -0.008(16) -0.104(15) -0.057(12)

loop_
_atom_type_symbol
_atom_type_description
_atom_type_scat_dispersion_real
_atom_type_scat_dispersion_imag
_atom_type_scat_source
C C 0.0033 0.0016 'International Tables Vol C Tables 4.2.6.8 and 6.1.1.4'
H H 0.0000 0.0000 'International Tables Vol C Tables 4.2.6.8 and 6.1.1.4'
O O 0.0106 0.0060 'International Tables Vol C Tables 4.2.6.8 and 6.1.1.4'
N N 0.0061 0.0033 'International Tables Vol C Tables 4.2.6.8 and 6.1.1.4'
Cd Cd -0.8075 1.2024 'International Tables Vol C Tables 4.2.6.8 and 6.1.1.4'

loop_
_geom_angle_atom_site_label_1
_geom_angle_atom_site_label_2
_geom_angle_atom_site_label_3
_geom_angle
_geom_angle_site_symmetry_1
_geom_angle_site_symmetry_3
C11 C1 C8 119.4(3) . .
C11 C1 C23 120.8(3) . .
C8 C1 C23 119.8(3) . .
O3 C2 O2 121.1(3) . .
O3 C2 C22 120.8(3) . .
O2 C2 C22 118.1(3) . .
O6 C3 N2 121.7(3) . .
O6 C3 C17 120.8(3) . .
N2 C3 C17 117.4(3) . .
C10 C4 C6 119.6(3) . .
C10 C4 C16 121.3(3) . .
C6 C4 C16 119.1(3) . .
N4 C5 C24 123.1(3) . .
N4 C5 H5 118.5 . .
C24 C5 H5 118.5 . .
C17 C6 C4 119.9(3) . .
C17 C6 H6 120.0 . .
C4 C6 H6 120.0 . .
C19 C7 C17 120.4(3) . .
C19 C7 H7 119.8 . .
C17 C7 H7 119.8 . .
C22 C8 C1 120.1(3) . .
C22 C8 H8 120.0 . .
C1 C8 H8 120.0 . .
C15 C9 C21 118.7(3) . .
C15 C9 N2 117.6(3) . .
C21 C9 N2 123.6(3) . .
C19 C10 C4 120.4(3) . .
C19 C10 H10 119.8 . .
C4 C10 H10 119.8 . .
C1 C11 C18 120.9(3) . .
C1 C11 H11 119.6 . .
C18 C11 H11 119.6 . .
C26 C12 C24 118.6(3) . .
C26 C12 H12 120.7 . .
C24 C12 H12 120.7 . .
N4 C13 C26 122.5(3) . .
N4 C13 H13 118.7 . .
C26 C13 H13 118.7 . .
C18 C14 C22 120.4(3) . .
C18 C14 H14 119.8 . .
C22 C14 H14 119.8 . .
N1 C15 C9 123.1(3) . .
N1 C15 H15 118.5 . .
C9 C15 H15 118.5 . .
O7 C16 N3 122.1(3) . .
O7 C16 C4 123.4(3) . .
N3 C16 C4 114.5(3) . .
C6 C17 C7 119.4(3) . .
C6 C17 C3 123.7(3) . .
C7 C17 C3 116.8(3) . .
C14 C18 C11 119.7(3) . .
C14 C18 H18 120.1 . .
C11 C18 H18 120.1 . .
C7 C19 C10 120.2(3) . .
C7 C19 H19 119.9 . .
C10 C19 H19 119.9 . .
N1 C20 C25 122.8(3) . .
N1 C20 H20 118.6 . .
C25 C20 H20 118.6 . .
C25 C21 C9 118.0(3) . .
C25 C21 H21 121.0 . .
C9 C21 H21 121.0 . .
C14 C22 C8 119.5(3) . .
C14 C22 C2 119.8(3) . .
C8 C22 C2 120.6(3) . .
O5 C23 O4 121.7(3) . .
O5 C23 C1 120.6(3) . .
O4 C23 C1 117.7(3) . .
C12 C24 C5 118.3(3) . .
C12 C24 N3 123.2(3) . .
C5 C24 N3 118.5(3) . .
C20 C25 C21 119.7(3) . .
C20 C25 H25 120.2 . .
C21 C25 H25 120.2 . .
C13 C26 C12 119.5(3) . .
C13 C26 H26 120.2 . .
C12 C26 H26 120.2 . .
O4 Cd1 N1 133.95(9) 1_565 .
O4 Cd1 O2 85.54(8) 1_565 .
N1 Cd1 O2 138.98(9) . .
O4 Cd1 N4 96.12(8) 1_565 2_767
N1 Cd1 N4 89.62(9) . 2_767
O2 Cd1 N4 97.59(9) . 2_767
O4 Cd1 O1 89.19(8) 1_565 .
N1 Cd1 O1 82.87(8) . .
O2 Cd1 O1 88.09(9) . .
N4 Cd1 O1 172.49(8) 2_767 .
O4 Cd1 O3 138.78(8) 1_565 .
N1 Cd1 O3 86.80(9) . .
O2 Cd1 O3 53.26(7) . .
N4 Cd1 O3 88.85(9) 2_767 .
O1 Cd1 O3 90.64(8) . .
C20 N1 C15 117.7(3) . .
C20 N1 Cd1 123.1(2) . .
C15 N1 Cd1 119.1(2) . .
C3 N2 C9 124.8(3) . .
C3 N2 H2 117.6 . .
C9 N2 H2 117.6 . .
C16 N3 C24 124.9(3) . .
C16 N3 H3 117.6 . .
C24 N3 H3 117.6 . .
C5 N4 C13 118.0(3) . .
C5 N4 Cd1 120.2(2) . 2_767
C13 N4 Cd1 121.7(2) . 2_767
Cd1 O1 H1W 111.5 . .
Cd1 O1 H2W 113.6 . .
H1W O1 H2W 95.8 . .
C2 O2 Cd1 97.49(19) . .
C2 O3 Cd1 88.10(18) . .
C23 O4 Cd1 103.35(18) . 1_545

loop_
_geom_bond_atom_site_label_1
_geom_bond_atom_site_label_2
_geom_bond_distance
_geom_bond_site_symmetry_2
C1 C11 1.381(4) .
C1 C8 1.392(4) .
C1 C23 1.506(4) .
C2 O3 1.244(4) .
C2 O2 1.259(4) .
C2 C22 1.502(4) .
C3 O6 1.230(4) .
C3 N2 1.340(4) .
C3 C17 1.494(4) .
C4 C10 1.385(4) .
C4 C6 1.395(4) .
C4 C16 1.485(4) .
C5 N4 1.329(4) .
C5 C24 1.382(4) .
C5 H5 0.9300 .
C6 C17 1.389(4) .
C6 H6 0.9300 .
C7 C19 1.373(5) .
C7 C17 1.396(4) .
C7 H7 0.9300 .
C8 C22 1.392(4) .
C8 H8 0.9300 .
C9 C15 1.379(4) .
C9 C21 1.383(4) .
C9 N2 1.419(4) .
C10 C19 1.378(5) .
C10 H10 0.9300 .
C11 C18 1.381(4) .
C11 H11 0.9300 .
C12 C26 1.378(5) .
C12 C24 1.381(4) .
C12 H12 0.9300 .
C13 N4 1.339(4) .
C13 C26 1.365(5) .
C13 H13 0.9300 .
C14 C18 1.379(4) .
C14 C22 1.389(4) .
C14 H14 0.9300 .
C15 N1 1.335(4) .
C15 H15 0.9300 .
C16 O7 1.224(4) .
C16 N3 1.359(4) .
C18 H18 0.9300 .
C19 H19 0.9300 .
C20 N1 1.327(4) .
C20 C25 1.371(5) .
C20 H20 0.9300 .
C21 C25 1.376(5) .
C21 H21 0.9300 .
C23 O5 1.245(4) .
C23 O4 1.265(4) .
C24 N3 1.408(4) .
C25 H25 0.9300 .
C26 H26 0.9300 .
Cd1 O4 2.289(2) 1_565
Cd1 N1 2.304(2) .
Cd1 O2 2.319(2) .
Cd1 N4 2.335(3) 2_767
Cd1 O1 2.337(2) .
Cd1 O3 2.526(2) .
N2 H2 0.8600 .
N3 H3 0.8600 .
N4 Cd1 2.335(3) 2_767
O1 H1W 0.8429 .
O1 H2W 0.8435 .
O4 Cd1 2.289(2) 1_545

loop_
_geom_torsion_atom_site_label_1
_geom_torsion_atom_site_label_2
_geom_torsion_atom_site_label_3
_geom_torsion_atom_site_label_4
_geom_torsion
_geom_torsion_site_symmetry_1
_geom_torsion_site_symmetry_4
C10 C4 C6 C17 -3.2(5) . .
C16 C4 C6 C17 175.0(3) . .
C11 C1 C8 C22 -1.2(5) . .
C23 C1 C8 C22 177.6(3) . .
C6 C4 C10 C19 2.1(5) . .
C16 C4 C10 C19 -176.0(3) . .
C8 C1 C11 C18 1.2(5) . .
C23 C1 C11 C18 -177.5(3) . .
C21 C9 C15 N1 2.8(5) . .
N2 C9 C15 N1 -174.9(3) . .
C10 C4 C16 O7 -144.7(4) . .
C6 C4 C16 O7 37.2(5) . .
C10 C4 C16 N3 36.0(5) . .
C6 C4 C16 N3 -142.1(3) . .
C4 C6 C17 C7 1.5(5) . .
C4 C6 C17 C3 -175.4(3) . .
C19 C7 C17 C6 1.2(5) . .
C19 C7 C17 C3 178.4(3) . .
O6 C3 C17 C6 147.2(3) . .
N2 C3 C17 C6 -33.2(5) . .
O6 C3 C17 C7 -29.8(5) . .
N2 C3 C17 C7 149.8(3) . .
C22 C14 C18 C11 -0.9(5) . .
C1 C11 C18 C14 -0.2(5) . .
C17 C7 C19 C10 -2.3(5) . .
C4 C10 C19 C7 0.6(5) . .
C15 C9 C21 C25 -1.6(5) . .
N2 C9 C21 C25 176.0(3) . .
C18 C14 C22 C8 0.9(5) . .
C18 C14 C22 C2 -178.3(3) . .
C1 C8 C22 C14 0.2(5) . .
C1 C8 C22 C2 179.4(3) . .
O3 C2 C22 C14 -179.5(3) . .
O2 C2 C22 C14 0.0(5) . .
O3 C2 C22 C8 1.2(5) . .
O2 C2 C22 C8 -179.2(3) . .
C11 C1 C23 O5 -177.8(3) . .
C8 C1 C23 O5 3.4(5) . .
C11 C1 C23 O4 3.6(5) . .
C8 C1 C23 O4 -175.2(3) . .
C26 C12 C24 C5 0.6(5) . .
C26 C12 C24 N3 179.3(3) . .
N4 C5 C24 C12 -1.2(5) . .
N4 C5 C24 N3 -179.9(3) . .
N1 C20 C25 C21 1.7(6) . .
C9 C21 C25 C20 -0.5(6) . .
N4 C13 C26 C12 -0.7(5) . .
C24 C12 C26 C13 0.3(5) . .
C25 C20 N1 C15 -0.5(6) . .
C25 C20 N1 Cd1 -175.7(3) . .
C9 C15 N1 C20 -1.7(5) . .
C9 C15 N1 Cd1 173.6(2) . .
O4 Cd1 N1 C20 142.7(3) 1_565 .
O2 Cd1 N1 C20 -18.0(4) . .
N4 Cd1 N1 C20 -119.1(3) 2_767 .
O1 Cd1 N1 C20 60.8(3) . .
O3 Cd1 N1 C20 -30.3(3) . .
O4 Cd1 N1 C15 -32.4(3) 1_565 .
O2 Cd1 N1 C15 166.9(2) . .
N4 Cd1 N1 C15 65.7(2) 2_767 .
O1 Cd1 N1 C15 -114.3(2) . .
O3 Cd1 N1 C15 154.6(2) . .
O6 C3 N2 C9 4.5(5) . .
C17 C3 N2 C9 -175.1(3) . .
C15 C9 N2 C3 -144.8(3) . .
C21 C9 N2 C3 37.6(5) . .
O7 C16 N3 C24 -1.7(5) . .
C4 C16 N3 C24 177.6(3) . .
C12 C24 N3 C16 44.0(5) . .
C5 C24 N3 C16 -137.4(3) . .
C24 C5 N4 C13 0.8(5) . .
C24 C5 N4 Cd1 -175.1(2) . 2_767
C26 C13 N4 C5 0.2(5) . .
C26 C13 N4 Cd1 176.0(2) . 2_767
O3 C2 O2 Cd1 -2.1(3) . .
C22 C2 O2 Cd1 178.3(2) . .
O4 Cd1 O2 C2 179.5(2) 1_565 .
N1 Cd1 O2 C2 -14.3(3) . .
N4 Cd1 O2 C2 84.0(2) 2_767 .
O1 Cd1 O2 C2 -91.1(2) . .
O3 Cd1 O2 C2 1.12(18) . .
O2 C2 O3 Cd1 1.9(3) . .
C22 C2 O3 Cd1 -178.5(3) . .
O4 Cd1 O3 C2 -3.5(3) 1_565 .
N1 Cd1 O3 C2 168.8(2) . .
O2 Cd1 O3 C2 -1.12(18) . .
N4 Cd1 O3 C2 -101.5(2) 2_767 .
O1 Cd1 O3 C2 86.0(2) . .
O5 C23 O4 Cd1 2.8(4) . 1_545
C1 C23 O4 Cd1 -178.6(2) . 1_545
